data_4125347
loop_
_publ_author_name
'Metrano, Anthony J.'
'Abascal, Nadia C.'
'Mercado, Brandon Q.'
'Paulson, Eric K.'
'Hurtley, Anna E.'
'Miller, Scott J.'

_publ_section_title
;
 Diversity of Secondary Structure in Catalytic Peptides with
 \b-Turn-Biased Sequences.
;
_journal_issue 1
_journal_name_full 'Journal of the American Chemical Society'
_journal_page_first 492
_journal_page_last 516
_journal_paper_doi 10.1021/jacs.6b11348
_journal_volume 139
_journal_year 2017
_chemical_absolute_configuration ad
_chemical_formula_moiety 'C30 H46 N6 O6'
_chemical_formula_sum 'C30 H46 N6 O6'
_chemical_formula_weight 586.73
_space_group_crystal_system orthorhombic
_space_group_IT_number 19
_space_group_name_Hall 'P 2ac 2ab'
_space_group_name_H-M_alt 'P 21 21 21'
_symmetry_space_group_name_Hall 'P 2ac 2ab'
_symmetry_space_group_name_H-M 'P 21 21 21'
_atom_sites_solution_hydrogens mixed
_atom_sites_solution_primary direct
_atom_sites_solution_secondary difmap
_audit_creation_method SHELXL-2014/7
_cell_angle_alpha 90
_cell_angle_beta 90
_cell_angle_gamma 90
_cell_formula_units_Z 4
_cell_length_a 9.5116(4)
_cell_length_b 10.8943(4)
_cell_length_c 30.9331(11)
_cell_measurement_reflns_used 9712
_cell_measurement_temperature 100(2)
_cell_measurement_theta_max 132.191
_cell_measurement_theta_min 5.603
_cell_volume 3205.4(2)
_computing_cell_refinement 'Bruker SAINT'
_computing_data_collection 'Bruker APEX2'
_computing_data_reduction 'Bruker SAINT'
_computing_molecular_graphics
;
Dolomanov, O.V.; Bourhis, L.J.; Gildea, R.J.; Howard, J.A.K.; Puschmann, H., 
OLEX2: A complete structure solution, refinement and analysis program
(2009). J. Appl. Cryst., 42, 339-341.
;
_computing_publication_material 'CIFTAB-2013/2 (Sheldrick, 2013)'
_computing_structure_refinement 'SHELXL-2014/7 (Sheldrick, 2014)'
_computing_structure_solution 'SHELXT-2014/5 (Sheldrick, 2014)'
_diffrn_ambient_temperature 100(2)
_diffrn_detector_area_resol_mean 10.42
_diffrn_measured_fraction_theta_full 1.000
_diffrn_measured_fraction_theta_max 0.994
_diffrn_measurement_device_type 'Bruker D8 with PHOTON 100 detector'
_diffrn_measurement_method '\w/\q shutterless scans'
_diffrn_radiation_type Synchrotron
_diffrn_radiation_wavelength 1.512
_diffrn_reflns_av_R_equivalents 0.0352
_diffrn_reflns_av_unetI/netI 0.0186
_diffrn_reflns_Laue_measured_fraction_full 1.000
_diffrn_reflns_Laue_measured_fraction_max 0.994
_diffrn_reflns_limit_h_max 11
_diffrn_reflns_limit_h_min -11
_diffrn_reflns_limit_k_max 13
_diffrn_reflns_limit_k_min -13
_diffrn_reflns_limit_l_max 37
_diffrn_reflns_limit_l_min -37
_diffrn_reflns_number 55962
_diffrn_reflns_point_group_measured_fraction_full 0.998
_diffrn_reflns_point_group_measured_fraction_max 0.989
_diffrn_reflns_theta_full 65.121
_diffrn_reflns_theta_max 66.538
_diffrn_reflns_theta_min 2.802
_diffrn_source 'Advanced Light Source station 11.3.1'
_exptl_absorpt_coefficient_mu 0.632
_exptl_absorpt_correction_T_max 0.7528
_exptl_absorpt_correction_T_min 0.6938
_exptl_absorpt_correction_type multi-scan
_exptl_absorpt_process_details 'SADABS-2014/5 (Bruker AXS)'
_exptl_crystal_colour colorless
_exptl_crystal_density_diffrn 1.216
_exptl_crystal_density_method 'not measured'
_exptl_crystal_description plate
_exptl_crystal_F_000 1264
_exptl_crystal_size_max 0.050
_exptl_crystal_size_mid 0.040
_exptl_crystal_size_min 0.010
_refine_diff_density_max 0.169
_refine_diff_density_min -0.207
_refine_diff_density_rms 0.042
_refine_ls_abs_structure_details
; 
 Flack x determined using 2428 quotients [(I+)-(I-)]/[(I+)+(I-)] 
 (Parsons, Flack and Wagner, Acta Cryst. B69 (2013) 249-259). 
;
_refine_ls_abs_structure_Flack -0.03(4)
_refine_ls_extinction_method none
_refine_ls_goodness_of_fit_ref 1.054
_refine_ls_hydrogen_treatment mixed
_refine_ls_matrix_type full
_refine_ls_number_parameters 398
_refine_ls_number_reflns 5932
_refine_ls_number_restraints 0
_refine_ls_restrained_S_all 1.054
_refine_ls_R_factor_all 0.0317
_refine_ls_R_factor_gt 0.0309
_refine_ls_shift/su_max 0.000
_refine_ls_shift/su_mean 0.000
_refine_ls_structure_factor_coef Fsqd
_refine_ls_weighting_details 'w=1/[\s^2^(Fo^2^)+(0.0438P)^2^+0.5905P] where P=(Fo^2^+2Fc^2^)/3'
_refine_ls_weighting_scheme calc
_refine_ls_wR_factor_gt 0.0777
_refine_ls_wR_factor_ref 0.0782
_reflns_Friedel_coverage 0.750
_reflns_Friedel_fraction_full 0.996
_reflns_Friedel_fraction_max 0.982
_reflns_number_gt 5785
_reflns_number_total 5932
_reflns_threshold_expression 'I > 2\s(I)'
_cod_data_source_file ja6b11348_si_010.cif
_cod_data_source_block sjm16
_cod_depositor_comments 'Adding full bibliography for 4125336--4125366.cif.'
_cod_database_code 4125347
_shelx_shelxl_version_number 2014/7
_shelx_space_group_comment
; 
The symmetry employed for this shelxl refinement is uniquely defined 
by the following loop, which should always be used as a source of 
symmetry information in preference to the above space-group names. 
They are only intended as comments. 
;
_shelx_estimated_absorpt_t_min 0.969
_shelx_estimated_absorpt_t_max 0.994

loop_
_space_group_symop_operation_xyz
'x, y, z'
'-x+1/2, -y, z+1/2'
'-x, y+1/2, -z+1/2'
'x+1/2, -y+1/2, -z'

loop_
_atom_site_label
_atom_site_type_symbol
_atom_site_fract_x
_atom_site_fract_y
_atom_site_fract_z
_atom_site_U_iso_or_equiv
_atom_site_adp_type
_atom_site_occupancy
_atom_site_site_symmetry_order
_atom_site_calc_flag
_atom_site_refinement_flags_posn
_atom_site_refinement_flags_adp
O1 O 0.50911(17) 0.34841(14) 0.39355(6) 0.0460(4) Uani 1 1 d . .
O2 O 0.61560(16) 0.56955(13) 0.50205(4) 0.0338(3) Uani 1 1 d . .
O3 O 0.57974(13) 0.18651(14) 0.49416(5) 0.0322(3) Uani 1 1 d . .
O4 O 0.83344(13) 0.23152(12) 0.41055(4) 0.0228(3) Uani 1 1 d . .
O5 O 0.57733(14) -0.03021(13) 0.30111(4) 0.0333(3) Uani 1 1 d . .
O6 O 0.37460(14) 0.07202(13) 0.31732(4) 0.0302(3) Uani 1 1 d . .
N1 N 0.40908(17) 0.53629(16) 0.39208(5) 0.0315(4) Uani 1 1 d . .
N2 N 0.71336(17) 0.44572(15) 0.45125(5) 0.0244(3) Uani 1 1 d . .
H2 H 0.752(3) 0.372(2) 0.4454(8) 0.035(6) Uiso 1 1 d . .
N3 N 0.78950(17) 0.27277(16) 0.51228(5) 0.0237(3) Uani 1 1 d . .
H3 H 0.875(3) 0.269(2) 0.5088(8) 0.040(7) Uiso 1 1 d . .
N4 N 0.74911(16) 0.04882(14) 0.43244(5) 0.0227(3) Uani 1 1 d . .
N5 N 0.58120(16) 0.11723(15) 0.35084(5) 0.0233(3) Uani 1 1 d . .
H5 H 0.543(3) 0.181(2) 0.3625(8) 0.041(7) Uiso 1 1 d . .
N6 N 0.96494(17) 0.14724(15) 0.32334(5) 0.0275(4) Uani 1 1 d . .
C1 C 0.2780(2) 0.4863(3) 0.37431(8) 0.0434(6) Uani 1 1 d . .
H1A H 0.1996 0.5073 0.3935 0.065 Uiso 1 1 calc R U
H1B H 0.2856 0.3969 0.3719 0.065 Uiso 1 1 calc R U
H1C H 0.2611 0.5215 0.3456 0.065 Uiso 1 1 calc R U
C2 C 0.4128(3) 0.6690(2) 0.40172(9) 0.0443(6) Uani 1 1 d . .
H2A H 0.3225 0.7061 0.3939 0.066 Uiso 1 1 calc R U
H2B H 0.4882 0.7078 0.3850 0.066 Uiso 1 1 calc R U
H2C H 0.4300 0.6811 0.4327 0.066 Uiso 1 1 calc R U
C3 C 0.5168(2) 0.45955(19) 0.40004(6) 0.0296(4) Uani 1 1 d . .
C4 C 0.6562(2) 0.51650(18) 0.41539(6) 0.0264(4) Uani 1 1 d . .
H4 H 0.6391 0.6028 0.4251 0.032 Uiso 1 1 calc R U
C5 C 0.68067(19) 0.47455(18) 0.49262(6) 0.0247(4) Uani 1 1 d . .
C6 C 0.73089(18) 0.38717(18) 0.52683(6) 0.0244(4) Uani 1 1 d . .
C7 C 0.7982(2) 0.4440(2) 0.56678(6) 0.0343(5) Uani 1 1 d . .
H7A H 0.8768 0.3991 0.5806 0.041 Uiso 1 1 calc R U
H7B H 0.8061 0.5346 0.5679 0.041 Uiso 1 1 calc R U
C8 C 0.6534(2) 0.3889(2) 0.56993(6) 0.0307(4) Uani 1 1 d . .
H8A H 0.5727 0.4457 0.5730 0.037 Uiso 1 1 calc R U
H8B H 0.6434 0.3102 0.5856 0.037 Uiso 1 1 calc R U
C9 C 0.70918(18) 0.18313(18) 0.49541(5) 0.0231(4) Uani 1 1 d . .
C10 C 0.78967(19) 0.07224(17) 0.47780(6) 0.0240(4) Uani 1 1 d . .
H10 H 0.8932 0.0870 0.4798 0.029 Uiso 1 1 calc R U
C11 C 0.7512(2) -0.0489(2) 0.50039(7) 0.0337(4) Uani 1 1 d . .
H11A H 0.8327 -0.1055 0.5009 0.040 Uiso 1 1 calc R U
H11B H 0.7202 -0.0338 0.5305 0.040 Uiso 1 1 calc R U
C12 C 0.6308(2) -0.10265(19) 0.47333(7) 0.0345(5) Uani 1 1 d . .
H12A H 0.6243 -0.1927 0.4771 0.041 Uiso 1 1 calc R U
H12B H 0.5396 -0.0650 0.4812 0.041 Uiso 1 1 calc R U
C13 C 0.6729(2) -0.06920(17) 0.42704(6) 0.0273(4) Uani 1 1 d . .
H13A H 0.7347 -0.1328 0.4143 0.033 Uiso 1 1 calc R U
H13B H 0.5891 -0.0589 0.4084 0.033 Uiso 1 1 calc R U
C14 C 0.77649(17) 0.13245(16) 0.40167(5) 0.0201(4) Uani 1 1 d . .
C15 C 0.73397(18) 0.10023(17) 0.35501(5) 0.0212(4) Uani 1 1 d . .
H15 H 0.7568 0.0120 0.3495 0.025 Uiso 1 1 calc R U
C16 C 0.49981(19) 0.05494(17) 0.32235(5) 0.0230(4) Uani 1 1 d . .
C17 C 0.5164(2) -0.11106(18) 0.26789(6) 0.0304(4) Uani 1 1 d . .
C18 C 0.4534(3) -0.0363(2) 0.23105(7) 0.0481(6) Uani 1 1 d . .
H18A H 0.3715 0.0092 0.2416 0.072 Uiso 1 1 calc R U
H18B H 0.4245 -0.0916 0.2077 0.072 Uiso 1 1 calc R U
H18C H 0.5239 0.0216 0.2201 0.072 Uiso 1 1 calc R U
C19 C 0.4068(3) -0.1946(2) 0.28813(8) 0.0481(6) Uani 1 1 d . .
H19A H 0.4506 -0.2436 0.3110 0.072 Uiso 1 1 calc R U
H19B H 0.3682 -0.2493 0.2660 0.072 Uiso 1 1 calc R U
H19C H 0.3310 -0.1448 0.3004 0.072 Uiso 1 1 calc R U
C20 C 0.6439(3) -0.1823(3) 0.25279(9) 0.0562(7) Uani 1 1 d . .
H20A H 0.7137 -0.1253 0.2410 0.084 Uiso 1 1 calc R U
H20B H 0.6158 -0.2409 0.2304 0.084 Uiso 1 1 calc R U
H20C H 0.6848 -0.2268 0.2773 0.084 Uiso 1 1 calc R U
C21 C 0.7585(2) 0.51709(18) 0.37662(6) 0.0268(4) Uani 1 1 d . .
H21A H 0.8059 0.4362 0.3754 0.032 Uiso 1 1 calc R U
H21B H 0.7027 0.5260 0.3498 0.032 Uiso 1 1 calc R U
C22 C 0.8702(2) 0.61570(17) 0.37693(6) 0.0252(4) Uani 1 1 d . .
C23 C 0.9224(2) 0.65675(19) 0.33722(7) 0.0338(4) Uani 1 1 d . .
H23 H 0.8894 0.6198 0.3113 0.041 Uiso 1 1 calc R U
C24 C 1.0220(3) 0.7508(2) 0.33465(7) 0.0410(5) Uani 1 1 d . .
H24 H 1.0573 0.7764 0.3074 0.049 Uiso 1 1 calc R U
C25 C 1.0690(2) 0.8065(2) 0.37244(7) 0.0383(5) Uani 1 1 d . .
H25 H 1.1334 0.8730 0.3710 0.046 Uiso 1 1 calc R U
C26 C 1.0214(2) 0.76456(19) 0.41229(7) 0.0340(5) Uani 1 1 d . .
H26 H 1.0558 0.8009 0.4381 0.041 Uiso 1 1 calc R U
C27 C 0.9233(2) 0.66940(18) 0.41453(7) 0.0299(4) Uani 1 1 d . .
H27 H 0.8923 0.6409 0.4419 0.036 Uiso 1 1 calc R U
C28 C 0.8157(2) 0.17910(18) 0.32282(6) 0.0245(4) Uani 1 1 d . .
H28A H 0.7774 0.1664 0.2934 0.029 Uiso 1 1 calc R U
H28B H 0.8042 0.2669 0.3303 0.029 Uiso 1 1 calc R U
C29 C 1.0552(2) 0.2545(2) 0.32066(8) 0.0437(6) Uani 1 1 d . .
H29A H 1.0387 0.2969 0.2932 0.066 Uiso 1 1 calc R U
H29B H 1.1538 0.2289 0.3223 0.066 Uiso 1 1 calc R U
H29C H 1.0341 0.3102 0.3447 0.066 Uiso 1 1 calc R U
C30 C 0.9993(3) 0.0581(2) 0.28990(7) 0.0443(6) Uani 1 1 d . .
H30A H 0.9379 -0.0137 0.2928 0.066 Uiso 1 1 calc R U
H30B H 1.0976 0.0326 0.2930 0.066 Uiso 1 1 calc R U
H30C H 0.9855 0.0953 0.2614 0.066 Uiso 1 1 calc R U

loop_
_atom_site_aniso_label
_atom_site_aniso_U_11
_atom_site_aniso_U_22
_atom_site_aniso_U_33
_atom_site_aniso_U_23
_atom_site_aniso_U_13
_atom_site_aniso_U_12
O1 0.0305(8) 0.0385(9) 0.0689(11) -0.0263(8) -0.0085(8) 0.0003(7)
O2 0.0374(8) 0.0336(7) 0.0305(7) -0.0087(6) 0.0086(6) 0.0029(6)
O3 0.0147(6) 0.0428(8) 0.0391(8) -0.0134(6) 0.0000(6) -0.0004(6)
O4 0.0198(6) 0.0266(6) 0.0219(6) -0.0038(5) 0.0000(5) -0.0005(5)
O5 0.0252(7) 0.0387(8) 0.0359(7) -0.0196(6) -0.0069(6) 0.0034(6)
O6 0.0207(7) 0.0383(8) 0.0317(7) -0.0032(6) -0.0064(5) 0.0024(6)
N1 0.0253(9) 0.0404(9) 0.0289(8) -0.0017(7) -0.0039(7) -0.0004(8)
N2 0.0233(8) 0.0285(8) 0.0213(7) -0.0053(6) 0.0003(6) 0.0018(7)
N3 0.0124(7) 0.0363(9) 0.0225(7) -0.0037(6) -0.0012(6) -0.0009(6)
N4 0.0209(7) 0.0257(7) 0.0214(7) -0.0025(6) -0.0026(6) 0.0018(6)
N5 0.0192(7) 0.0277(8) 0.0230(7) -0.0071(6) -0.0024(6) 0.0041(7)
N6 0.0217(8) 0.0326(9) 0.0283(8) -0.0007(7) 0.0035(6) 0.0013(7)
C1 0.0253(11) 0.0644(15) 0.0404(12) -0.0105(11) -0.0078(9) 0.0011(11)
C2 0.0325(12) 0.0345(11) 0.0658(16) 0.0134(11) -0.0077(11) 0.0022(10)
C3 0.0259(10) 0.0380(11) 0.0248(9) -0.0101(8) -0.0007(8) 0.0020(9)
C4 0.0262(10) 0.0279(9) 0.0251(9) -0.0073(7) -0.0035(8) 0.0006(8)
C5 0.0172(8) 0.0308(10) 0.0261(9) -0.0091(8) 0.0027(7) -0.0066(8)
C6 0.0165(8) 0.0364(10) 0.0203(8) -0.0074(8) 0.0017(7) -0.0043(8)
C7 0.0263(10) 0.0523(13) 0.0243(9) -0.0114(9) -0.0026(8) -0.0072(9)
C8 0.0258(10) 0.0467(12) 0.0196(8) -0.0079(8) 0.0026(7) -0.0034(9)
C9 0.0161(8) 0.0361(10) 0.0171(8) -0.0018(7) -0.0003(6) 0.0010(7)
C10 0.0194(8) 0.0330(10) 0.0196(8) 0.0003(7) -0.0040(7) 0.0029(8)
C11 0.0336(10) 0.0382(11) 0.0295(10) 0.0076(9) -0.0017(9) 0.0050(9)
C12 0.0396(11) 0.0310(10) 0.0331(10) 0.0048(8) -0.0001(9) -0.0015(9)
C13 0.0306(10) 0.0215(9) 0.0298(9) -0.0009(7) -0.0007(8) 0.0005(8)
C14 0.0137(8) 0.0259(9) 0.0206(8) -0.0032(7) -0.0001(6) 0.0046(7)
C15 0.0177(8) 0.0241(9) 0.0216(8) -0.0042(7) -0.0011(7) 0.0032(7)
C16 0.0226(9) 0.0271(9) 0.0195(8) -0.0013(7) -0.0012(7) 0.0026(8)
C17 0.0367(11) 0.0276(9) 0.0269(9) -0.0103(8) -0.0064(8) -0.0031(9)
C18 0.0802(19) 0.0388(12) 0.0252(10) -0.0017(9) -0.0090(11) -0.0020(13)
C19 0.0628(17) 0.0373(12) 0.0440(13) -0.0020(10) -0.0009(12) -0.0169(12)
C20 0.0482(15) 0.0592(15) 0.0613(16) -0.0385(13) -0.0073(13) 0.0078(13)
C21 0.0316(10) 0.0280(9) 0.0209(9) -0.0053(7) -0.0024(8) -0.0026(8)
C22 0.0261(9) 0.0223(9) 0.0271(9) -0.0021(7) -0.0046(8) 0.0031(8)
C23 0.0383(11) 0.0347(10) 0.0284(10) -0.0013(8) -0.0059(9) -0.0060(9)
C24 0.0436(13) 0.0430(12) 0.0363(11) 0.0043(10) -0.0017(10) -0.0088(10)
C25 0.0337(11) 0.0322(11) 0.0489(13) -0.0020(10) -0.0031(10) -0.0071(9)
C26 0.0287(10) 0.0350(10) 0.0384(11) -0.0134(9) -0.0073(9) 0.0017(9)
C27 0.0294(10) 0.0311(10) 0.0291(9) -0.0059(8) -0.0039(8) 0.0005(9)
C28 0.0237(9) 0.0294(9) 0.0204(8) -0.0014(7) -0.0024(7) 0.0023(8)
C29 0.0281(11) 0.0441(12) 0.0591(15) 0.0065(11) 0.0025(11) -0.0062(10)
C30 0.0386(12) 0.0542(14) 0.0400(12) -0.0096(10) 0.0071(10) 0.0112(11)

loop_
_atom_type_symbol
_atom_type_description
_atom_type_scat_dispersion_real
_atom_type_scat_dispersion_imag
_atom_type_scat_source
C C 0.0180 0.0090 'International Tables Vol C Tables 4.2.6.8 and 6.1.1.4'
H H 0.0000 0.0000 'International Tables Vol C Tables 4.2.6.8 and 6.1.1.4'
N N 0.0320 0.0180 'International Tables Vol C Tables 4.2.6.8 and 6.1.1.4'
O O 0.0500 0.0320 'International Tables Vol C Tables 4.2.6.8 and 6.1.1.4'

loop_
_geom_angle_atom_site_label_1
_geom_angle_atom_site_label_2
_geom_angle_atom_site_label_3
_geom_angle
C16 O5 C17 122.26(15)
C3 N1 C1 119.04(18)
C3 N1 C2 123.61(18)
C1 N1 C2 117.32(18)
C5 N2 C4 120.76(16)
C5 N2 H2 119.4(15)
C4 N2 H2 118.1(15)
C9 N3 C6 122.05(15)
C9 N3 H3 118.5(18)
C6 N3 H3 117.7(18)
C14 N4 C10 120.35(15)
C14 N4 C13 127.02(15)
C10 N4 C13 112.57(15)
C16 N5 C15 123.94(15)
C16 N5 H5 115.8(18)
C15 N5 H5 118.7(18)
C29 N6 C30 111.31(18)
C29 N6 C28 112.49(16)
C30 N6 C28 111.63(16)
N1 C1 H1A 109.5
N1 C1 H1B 109.5
H1A C1 H1B 109.5
N1 C1 H1C 109.5
H1A C1 H1C 109.5
H1B C1 H1C 109.5
N1 C2 H2A 109.5
N1 C2 H2B 109.5
H2A C2 H2B 109.5
N1 C2 H2C 109.5
H2A C2 H2C 109.5
H2B C2 H2C 109.5
O1 C3 N1 122.48(19)
O1 C3 C4 119.90(18)
N1 C3 C4 117.53(17)
N2 C4 C3 110.08(16)
N2 C4 C21 111.01(15)
C3 C4 C21 107.75(14)
N2 C4 H4 109.3
C3 C4 H4 109.3
C21 C4 H4 109.3
O2 C5 N2 122.03(18)
O2 C5 C6 121.46(16)
N2 C5 C6 116.49(16)
N3 C6 C5 116.91(15)
N3 C6 C7 116.32(17)
C5 C6 C7 116.60(17)
N3 C6 C8 118.16(17)
C5 C6 C8 117.08(16)
C7 C6 C8 59.22(12)
C8 C7 C6 60.40(12)
C8 C7 H7A 117.7
C6 C7 H7A 117.7
C8 C7 H7B 117.7
C6 C7 H7B 117.7
H7A C7 H7B 114.9
C7 C8 C6 60.38(12)
C7 C8 H8A 117.7
C6 C8 H8A 117.7
C7 C8 H8B 117.7
C6 C8 H8B 117.7
H8A C8 H8B 114.9
O3 C9 N3 123.90(18)
O3 C9 C10 120.81(17)
N3 C9 C10 115.28(15)
N4 C10 C9 110.11(14)
N4 C10 C11 102.78(15)
C9 C10 C11 113.38(15)
N4 C10 H10 110.1
C9 C10 H10 110.1
C11 C10 H10 110.1
C12 C11 C10 104.89(15)
C12 C11 H11A 110.8
C10 C11 H11A 110.8
C12 C11 H11B 110.8
C10 C11 H11B 110.8
H11A C11 H11B 108.8
C13 C12 C11 102.97(17)
C13 C12 H12A 111.2
C11 C12 H12A 111.2
C13 C12 H12B 111.2
C11 C12 H12B 111.2
H12A C12 H12B 109.1
N4 C13 C12 103.20(15)
N4 C13 H13A 111.1
C12 C13 H13A 111.1
N4 C13 H13B 111.1
C12 C13 H13B 111.1
H13A C13 H13B 109.1
O4 C14 N4 121.26(15)
O4 C14 C15 121.43(16)
N4 C14 C15 117.31(15)
N5 C15 C28 112.02(15)
N5 C15 C14 108.24(14)
C28 C15 C14 110.43(15)
N5 C15 H15 108.7
C28 C15 H15 108.7
C14 C15 H15 108.7
O6 C16 O5 125.16(17)
O6 C16 N5 124.51(17)
O5 C16 N5 110.33(15)
O5 C17 C20 101.91(16)
O5 C17 C19 109.94(16)
C20 C17 C19 111.7(2)
O5 C17 C18 110.92(16)
C20 C17 C18 111.0(2)
C19 C17 C18 111.0(2)
C17 C18 H18A 109.5
C17 C18 H18B 109.5
H18A C18 H18B 109.5
C17 C18 H18C 109.5
H18A C18 H18C 109.5
H18B C18 H18C 109.5
C17 C19 H19A 109.5
C17 C19 H19B 109.5
H19A C19 H19B 109.5
C17 C19 H19C 109.5
H19A C19 H19C 109.5
H19B C19 H19C 109.5
C17 C20 H20A 109.5
C17 C20 H20B 109.5
H20A C20 H20B 109.5
C17 C20 H20C 109.5
H20A C20 H20C 109.5
H20B C20 H20C 109.5
C22 C21 C4 116.17(15)
C22 C21 H21A 108.2
C4 C21 H21A 108.2
C22 C21 H21B 108.2
C4 C21 H21B 108.2
H21A C21 H21B 107.4
C27 C22 C23 117.97(18)
C27 C22 C21 123.88(17)
C23 C22 C21 118.14(16)
C24 C23 C22 121.68(19)
C24 C23 H23 119.2
C22 C23 H23 119.2
C25 C24 C23 119.3(2)
C25 C24 H24 120.3
C23 C24 H24 120.3
C26 C25 C24 119.8(2)
C26 C25 H25 120.1
C24 C25 H25 120.1
C25 C26 C27 120.37(19)
C25 C26 H26 119.8
C27 C26 H26 119.8
C26 C27 C22 120.75(19)
C26 C27 H27 119.6
C22 C27 H27 119.6
N6 C28 C15 110.70(15)
N6 C28 H28A 109.5
C15 C28 H28A 109.5
N6 C28 H28B 109.5
C15 C28 H28B 109.5
H28A C28 H28B 108.1
N6 C29 H29A 109.5
N6 C29 H29B 109.5
H29A C29 H29B 109.5
N6 C29 H29C 109.5
H29A C29 H29C 109.5
H29B C29 H29C 109.5
N6 C30 H30A 109.5
N6 C30 H30B 109.5
H30A C30 H30B 109.5
N6 C30 H30C 109.5
H30A C30 H30C 109.5
H30B C30 H30C 109.5

loop_
_geom_bond_atom_site_label_1
_geom_bond_atom_site_label_2
_geom_bond_distance
O1 C3 1.230(3)
O2 C5 1.241(2)
O3 C9 1.232(2)
O4 C14 1.238(2)
O5 C16 1.355(2)
O5 C17 1.472(2)
O6 C16 1.215(2)
N1 C3 1.345(3)
N1 C1 1.468(3)
N1 C2 1.477(3)
N2 C5 1.354(2)
N2 C4 1.456(2)
N2 H2 0.90(3)
N3 C9 1.345(3)
N3 C6 1.437(3)
N3 H3 0.83(3)
N4 C14 1.343(2)
N4 C10 1.477(2)
N4 C13 1.485(2)
N5 C16 1.355(2)
N5 C15 1.470(2)
N5 H5 0.86(3)
N6 C29 1.453(3)
N6 C30 1.456(3)
N6 C28 1.462(2)
C1 H1A 0.9800
C1 H1B 0.9800
C1 H1C 0.9800
C2 H2A 0.9800
C2 H2B 0.9800
C2 H2C 0.9800
C3 C4 1.539(3)
C4 C21 1.544(3)
C4 H4 1.0000
C5 C6 1.501(3)
C6 C7 1.524(2)
C6 C8 1.524(2)
C7 C8 1.506(3)
C7 H7A 0.9900
C7 H7B 0.9900
C8 H8A 0.9900
C8 H8B 0.9900
C9 C10 1.530(3)
C10 C11 1.538(3)
C10 H10 1.0000
C11 C12 1.534(3)
C11 H11A 0.9900
C11 H11B 0.9900
C12 C13 1.531(3)
C12 H12A 0.9900
C12 H12B 0.9900
C13 H13A 0.9900
C13 H13B 0.9900
C14 C15 1.540(2)
C15 C28 1.528(3)
C15 H15 1.0000
C17 C20 1.514(3)
C17 C19 1.519(3)
C17 C18 1.523(3)
C18 H18A 0.9800
C18 H18B 0.9800
C18 H18C 0.9800
C19 H19A 0.9800
C19 H19B 0.9800
C19 H19C 0.9800
C20 H20A 0.9800
C20 H20B 0.9800
C20 H20C 0.9800
C21 C22 1.511(3)
C21 H21A 0.9900
C21 H21B 0.9900
C22 C27 1.396(3)
C22 C23 1.399(3)
C23 C24 1.398(3)
C23 H23 0.9500
C24 C25 1.391(3)
C24 H24 0.9500
C25 C26 1.390(3)
C25 H25 0.9500
C26 C27 1.396(3)
C26 H26 0.9500
C27 H27 0.9500
C28 H28A 0.9900
C28 H28B 0.9900
C29 H29A 0.9800
C29 H29B 0.9800
C29 H29C 0.9800
C30 H30A 0.9800
C30 H30B 0.9800
C30 H30C 0.9800

loop_
_geom_hbond_atom_site_label_D
_geom_hbond_atom_site_label_H
_geom_hbond_atom_site_label_A
_geom_hbond_distance_DH
_geom_hbond_distance_HA
_geom_hbond_distance_DA
_geom_hbond_angle_DHA
_geom_hbond_site_symmetry_A
N3 H3 O3 0.83(3) 2.00(3) 2.803(2) 163(3) 4_556
N2 H2 O4 0.90(3) 2.03(3) 2.887(2) 159(2) .
N5 H5 O1 0.86(3) 2.09(3) 2.925(2) 164(3) .

loop_
_geom_torsion_atom_site_label_1
_geom_torsion_atom_site_label_2
_geom_torsion_atom_site_label_3
_geom_torsion_atom_site_label_4
_geom_torsion
C1 N1 C3 O1 -1.0(3)
C2 N1 C3 O1 176.6(2)
C1 N1 C3 C4 175.47(17)
C2 N1 C3 C4 -6.9(3)
C5 N2 C4 C3 -90.84(19)
C5 N2 C4 C21 149.95(16)
O1 C3 C4 N2 -47.9(2)
N1 C3 C4 N2 135.51(17)
O1 C3 C4 C21 73.3(2)
N1 C3 C4 C21 -103.30(19)
C4 N2 C5 O2 -8.7(3)
C4 N2 C5 C6 172.94(16)
C9 N3 C6 C5 -72.0(2)
C9 N3 C6 C7 143.82(18)
C9 N3 C6 C8 76.3(2)
O2 C5 C6 N3 172.46(16)
N2 C5 C6 N3 -9.2(2)
O2 C5 C6 C7 -43.4(2)
N2 C5 C6 C7 134.91(18)
O2 C5 C6 C8 23.8(3)
N2 C5 C6 C8 -157.84(16)
N3 C6 C7 C8 -108.56(19)
C5 C6 C7 C8 107.11(19)
N3 C6 C8 C7 105.5(2)
C5 C6 C8 C7 -106.31(19)
C6 N3 C9 O3 -6.1(3)
C6 N3 C9 C10 174.68(15)
C14 N4 C10 C9 63.6(2)
C13 N4 C10 C9 -113.61(17)
C14 N4 C10 C11 -175.28(16)
C13 N4 C10 C11 7.48(19)
O3 C9 C10 N4 55.1(2)
N3 C9 C10 N4 -125.69(17)
O3 C9 C10 C11 -59.4(2)
N3 C9 C10 C11 119.80(18)
N4 C10 C11 C12 -27.53(19)
C9 C10 C11 C12 91.29(19)
C10 C11 C12 C13 37.3(2)
C14 N4 C13 C12 -161.60(17)
C10 N4 C13 C12 15.4(2)
C11 C12 C13 N4 -31.73(19)
C10 N4 C14 O4 -1.4(2)
C13 N4 C14 O4 175.38(16)
C10 N4 C14 C15 178.70(15)
C13 N4 C14 C15 -4.5(3)
C16 N5 C15 C28 85.5(2)
C16 N5 C15 C14 -152.55(17)
O4 C14 C15 N5 -102.73(19)
N4 C14 C15 N5 77.14(19)
O4 C14 C15 C28 20.2(2)
N4 C14 C15 C28 -159.90(15)
C17 O5 C16 O6 1.7(3)
C17 O5 C16 N5 -179.57(16)
C15 N5 C16 O6 -176.63(18)
C15 N5 C16 O5 4.6(2)
C16 O5 C17 C20 177.13(19)
C16 O5 C17 C19 -64.3(2)
C16 O5 C17 C18 58.9(2)
N2 C4 C21 C22 -86.7(2)
C3 C4 C21 C22 152.75(17)
C4 C21 C22 C27 27.2(3)
C4 C21 C22 C23 -152.07(18)
C27 C22 C23 C24 -1.7(3)
C21 C22 C23 C24 177.6(2)
C22 C23 C24 C25 -1.0(3)
C23 C24 C25 C26 2.9(3)
C24 C25 C26 C27 -2.0(3)
C25 C26 C27 C22 -0.7(3)
C23 C22 C27 C26 2.5(3)
C21 C22 C27 C26 -176.70(18)
C29 N6 C28 C15 -139.31(17)
C30 N6 C28 C15 94.73(19)
N5 C15 C28 N6 -171.73(14)
C14 C15 C28 N6 67.55(19)
